data_7129600
loop_
_publ_author_name
'Zurakowski, Joseph A.'
'Austen, Brady'
'Brown, Kasey C.'
'Drover, Marcus W.'

_publ_section_title
;
 Bis(1-Bora-4-phosphorinane) Ring Closure at Cp*M (M = Fe, Co) Complexes
;
_journal_name_full 'Chemical Communications'
_journal_paper_doi 10.1039/D1CC07060F
_journal_year 2022
_chemical_formula_moiety 'C20 H31 Cl Fe P2'
_chemical_formula_sum 'C20 H31 Cl Fe P2'
_chemical_formula_weight 424.68
_chemical_name_systematic FeCp*(dvpe)Cl
_space_group_crystal_system orthorhombic
_space_group_IT_number 33
_space_group_name_Hall 'P 2c -2n'
_space_group_name_H-M_alt 'P n a 21'
_atom_sites_solution_hydrogens geom
_audit_creation_date 2021-02-23
_audit_creation_method
;
Olex2 1.2
(compiled May 18 2018 14:05:52 for OlexSys, GUI svn.r5506)
;
_audit_update_record
;
2021-10-22 deposited with the CCDC.	2022-01-20 downloaded from the CCDC.
;
_cell_angle_alpha 90
_cell_angle_beta 90
_cell_angle_gamma 90
_cell_formula_units_Z 16
_cell_length_a 16.0479(7)
_cell_length_b 28.4512(13)
_cell_length_c 18.5315(9)
_cell_measurement_reflns_used 9814
_cell_measurement_temperature 170(2)
_cell_measurement_theta_max 42.132
_cell_measurement_theta_min 4.772
_cell_volume 8461.1(7)
_computing_cell_refinement 'SAINT V8.38A (?, 2016)'
_computing_data_reduction 'SAINT V8.38A (?, 2016)'
_computing_molecular_graphics 'Olex2 (Dolomanov et al., 2009)'
_computing_publication_material 'Olex2 (Dolomanov et al., 2009)'
_computing_structure_refinement 'ShelXL (Sheldrick, 2015)'
_computing_structure_solution 'SHELXT 2014/5 (Sheldrick, 2014)'
_diffrn_ambient_temperature 170(2)
_diffrn_measured_fraction_theta_full 0.997
_diffrn_measured_fraction_theta_max 0.997
_diffrn_measurement_device_type 'Bruker Apex Duo II'
_diffrn_radiation_type CuK\a
_diffrn_radiation_wavelength 1.54178
_diffrn_reflns_av_R_equivalents 0.0779
_diffrn_reflns_av_unetI/netI 0.0443
_diffrn_reflns_Laue_measured_fraction_full 0.997
_diffrn_reflns_Laue_measured_fraction_max 0.997
_diffrn_reflns_limit_h_max 13
_diffrn_reflns_limit_h_min -13
_diffrn_reflns_limit_k_max 24
_diffrn_reflns_limit_k_min -24
_diffrn_reflns_limit_l_max 16
_diffrn_reflns_limit_l_min -16
_diffrn_reflns_number 54259
_diffrn_reflns_point_group_measured_fraction_full 0.998
_diffrn_reflns_point_group_measured_fraction_max 0.998
_diffrn_reflns_theta_full 42.195
_diffrn_reflns_theta_max 42.195
_diffrn_reflns_theta_min 2.384
_exptl_absorpt_coefficient_mu 8.286
_exptl_absorpt_correction_T_max 0.7483
_exptl_absorpt_correction_T_min 0.4783
_exptl_absorpt_correction_type multi-scan
_exptl_absorpt_process_details
;
SADABS-2016/2 (Bruker,2016) was used for absorption correction.
wR2(int) was 0.1351 before and 0.0843 after correction.
The Ratio of minimum to maximum transmission is 0.6392.
The \l/2 correction factor is Not present.
;
_exptl_crystal_colour 'clear violet'
_exptl_crystal_colour_lustre clear
_exptl_crystal_colour_primary violet
_exptl_crystal_density_diffrn 1.334
_exptl_crystal_description block
_exptl_crystal_F_000 3584
_exptl_crystal_size_max 0.22
_exptl_crystal_size_mid 0.18
_exptl_crystal_size_min 0.09
_refine_diff_density_max 0.299
_refine_diff_density_min -0.267
_refine_diff_density_rms 0.054
_refine_ls_abs_structure_details
;
 Flack x determined using 1895 quotients [(I+)-(I-)]/[(I+)+(I-)]
 (Parsons, Flack and Wagner, Acta Cryst. B69 (2013) 249-259).
;
_refine_ls_abs_structure_Flack 0.003(5)
_refine_ls_extinction_coef 0.000025(13)
_refine_ls_extinction_expression Fc^*^=kFc[1+0.001xFc^2^\l^3^/sin(2\q)]^-1/4^
_refine_ls_extinction_method 'SHELXL-2016/4 (Sheldrick 2016)'
_refine_ls_goodness_of_fit_ref 1.027
_refine_ls_hydrogen_treatment constr
_refine_ls_matrix_type full
_refine_ls_number_parameters 887
_refine_ls_number_reflns 5827
_refine_ls_number_restraints 1023
_refine_ls_restrained_S_all 0.963
_refine_ls_R_factor_all 0.0702
_refine_ls_R_factor_gt 0.0493
_refine_ls_shift/su_max 0.009
_refine_ls_shift/su_mean 0.000
_refine_ls_structure_factor_coef Fsqd
_refine_ls_weighting_details 'w=1/[\s^2^(Fo^2^)+(0.0267P)^2^+36.1041P] where P=(Fo^2^+2Fc^2^)/3'
_refine_ls_weighting_scheme calc
_refine_ls_wR_factor_gt 0.0978
_refine_ls_wR_factor_ref 0.1081
_reflns_Friedel_coverage 0.913
_reflns_Friedel_fraction_full 0.999
_reflns_Friedel_fraction_max 0.999
_reflns_number_gt 4725
_reflns_number_total 5827
_reflns_threshold_expression 'I > 2\s(I)'
_cod_data_source_file d1cc07060f3.cif
_cod_data_source_block nix2
_cod_depositor_comments
;

2024-10-08
Z value and formula fixed to values more according to usual
chemical conventions.                 miguel
;
_cod_original_formula_sum 'C80 H124 Cl4 Fe4 P8'
_cod_original_formula_weight 1698.74
_cod_original_formula_moiety '4(C20 H31 Cl Fe P2)'
_cod_original_formula_units_Z 4
_cod_database_code 7129600
_shelx_shelxl_version_number 2016/4
_shelx_space_group_comment
;
The symmetry employed for this shelxl refinement is uniquely defined
by the following loop, which should always be used as a source of
symmetry information in preference to the above space-group names.
They are only intended as comments.
;
_olex2_refinement_description
;
1. Twinned data refinement
 Scales: 0.473(17)
 0.527(17)
2. Fixed Uiso
 At 1.2 times of:
  All C(H) groups, All C(H,H) groups
 At 1.5 times of:
  All C(H,H,H) groups
3. Restrained distances
 C13-C14
 1.28 with sigma of 0.02
 C15-C16
 1.28 with sigma of 0.02
4. Rigid body (RIGU) restrains
 All non-hydrogen atoms
 with sigma for 1-2 distances of 0.004 and sigma for 1-3 distances of 0.004
5.a Secondary CH2 refined with riding coordinates:
 C11(H11A,H11B), C12(H12A,H12B), C31(H31A,H31B), C32(H32A,H32B), C51(H51A,
 H51B), C52(H52A,H52B), C71(H71A,H71B), C72(H72A,H72B)
5.b Aromatic/amide H refined with riding coordinates:
 C17(H17), C19(H19), C13(H13), C15(H15), C33(H33), C35(H35), C37(H37),
 C39(H39), C53(H53), C55(H55), C57(H57), C59(H59), C73(H73), C75(H75), C77(H77),
  C79(H79)
5.c X=CH2 refined with riding coordinates:
 C18(H18A,H18B), C20(H20A,H20B), C14(H14A,H14B), C16(H16A,H16B), C34(H34A,
 H34B), C36(H36A,H36B), C38(H38A,H38B), C40(H40A,H40B), C54(H54A,H54B),
 C56(H56A,H56B), C58(H58A,H58B), C60(H60A,H60B), C74(H74A,H74B), C76(H76A,H76B),
  C78(H78A,H78B), C80(H80A,H80B)
5.d Idealised Me refined as rotating group:
 C6(H6A,H6B,H6C), C7(H7A,H7B,H7C), C8(H8A,H8B,H8C), C9(H9A,H9B,H9C), C10(H10A,
 H10B,H10C), C26(H26A,H26B,H26C), C27(H27A,H27B,H27C), C28(H28A,H28B,H28C),
 C29(H29A,H29B,H29C), C30(H30A,H30B,H30C), C46(H46A,H46B,H46C), C47(H47A,H47B,
 H47C), C48(H48A,H48B,H48C), C49(H49A,H49B,H49C), C50(H50A,H50B,H50C), C66(H66A,
 H66B,H66C), C67(H67A,H67B,H67C), C68(H68A,H68B,H68C), C69(H69A,H69B,H69C),
 C70(H70A,H70B,H70C)
;
_olex2_submission_special_instructions 'No special instructions were received'

loop_
_space_group_symop_operation_xyz
'x, y, z'
'-x, -y, z+1/2'
'x+1/2, -y+1/2, z'
'-x+1/2, y+1/2, z+1/2'

loop_
_atom_site_label
_atom_site_type_symbol
_atom_site_fract_x
_atom_site_fract_y
_atom_site_fract_z
_atom_site_U_iso_or_equiv
_atom_site_adp_type
_atom_site_occupancy
_atom_site_site_symmetry_order
_atom_site_calc_flag
_atom_site_refinement_flags_posn
_atom_site_refinement_flags_adp
_atom_site_refinement_flags_occupancy
_atom_site_disorder_assembly
_atom_site_disorder_group
Fe1 Fe -0.68166(19) -0.70214(10) -0.29746(19) 0.0448(12) Uani 1 1 d . U . . .
Cl1 Cl -0.6406(3) -0.62493(17) -0.3167(4) 0.072(2) Uani 1 1 d . U . . .
P1 P -0.5896(4) -0.7048(2) -0.2119(4) 0.0559(19) Uani 1 1 d . U . . .
P2 P -0.5787(4) -0.7230(2) -0.3669(4) 0.069(2) Uani 1 1 d . U . . .
C1 C -0.8016(13) -0.6820(7) -0.2676(14) 0.050(5) Uani 1 1 d . U . . .
C2 C -0.7975(13) -0.6896(7) -0.3441(14) 0.049(5) Uani 1 1 d . U . . .
C3 C -0.7768(13) -0.7371(7) -0.3556(13) 0.051(5) Uani 1 1 d . U . . .
C4 C -0.7654(12) -0.7591(7) -0.2858(13) 0.053(5) Uani 1 1 d . U . . .
C5 C -0.7805(13) -0.7255(8) -0.2310(13) 0.052(5) Uani 1 1 d . U . . .
C6 C -0.7855(15) -0.7326(9) -0.1511(12) 0.097(9) Uani 1 1 d . U . . .
H6A H -0.760672 -0.762945 -0.138424 0.146 Uiso 1 1 calc GR . . . .
H6B H -0.844044 -0.732127 -0.135948 0.146 Uiso 1 1 calc GR . . . .
H6C H -0.755209 -0.707319 -0.126518 0.146 Uiso 1 1 calc GR . . . .
C7 C -0.8278(14) -0.6386(8) -0.2290(15) 0.096(10) Uani 1 1 d . U . . .
H7A H -0.808039 -0.639868 -0.179005 0.144 Uiso 1 1 calc GR . . . .
H7B H -0.888694 -0.636266 -0.229489 0.144 Uiso 1 1 calc GR . . . .
H7C H -0.803794 -0.611089 -0.253112 0.144 Uiso 1 1 calc GR . . . .
C8 C -0.8200(15) -0.6557(8) -0.3993(14) 0.100(10) Uani 1 1 d . U . . .
H8A H -0.788679 -0.626546 -0.391638 0.150 Uiso 1 1 calc GR . . . .
H8B H -0.879834 -0.649135 -0.396494 0.150 Uiso 1 1 calc GR . . . .
H8C H -0.806586 -0.668543 -0.446954 0.150 Uiso 1 1 calc GR . . . .
C9 C -0.7732(15) -0.7619(8) -0.4290(13) 0.083(8) Uani 1 1 d . U . . .
H9A H -0.743070 -0.742183 -0.463547 0.125 Uiso 1 1 calc GR . . . .
H9B H -0.830001 -0.767428 -0.446568 0.125 Uiso 1 1 calc GR . . . .
H9C H -0.744342 -0.792100 -0.423758 0.125 Uiso 1 1 calc GR . . . .
C10 C -0.7442(15) -0.8114(6) -0.2760(15) 0.097(11) Uani 1 1 d . U . . .
H10A H -0.723913 -0.824255 -0.321769 0.146 Uiso 1 1 calc GR . . . .
H10B H -0.794273 -0.828462 -0.260914 0.146 Uiso 1 1 calc GR . . . .
H10C H -0.700950 -0.814687 -0.239026 0.146 Uiso 1 1 calc GR . . . .
C11 C -0.4795(13) -0.7031(8) -0.3252(13) 0.083(8) Uani 1 1 d . U . . .
H11A H -0.436666 -0.727714 -0.332469 0.099 Uiso 1 1 calc R . . . .
H11B H -0.460301 -0.674378 -0.350260 0.099 Uiso 1 1 calc R . . . .
C12 C -0.4862(13) -0.6932(7) -0.2482(12) 0.054(6) Uani 1 1 d . U . . .
H12A H -0.472057 -0.659765 -0.239774 0.065 Uiso 1 1 calc R . . . .
H12B H -0.445005 -0.712602 -0.221913 0.065 Uiso 1 1 calc R . . . .
C17 C -0.5754(12) -0.7573(7) -0.1612(14) 0.076(8) Uani 1 1 d . U . . .
H17 H -0.618573 -0.762868 -0.127219 0.091 Uiso 1 1 calc R . . . .
C18 C -0.5193(15) -0.7889(8) -0.1612(15) 0.088(9) Uani 1 1 d . U . . .
H18A H -0.473309 -0.786512 -0.193353 0.106 Uiso 1 1 calc R . . . .
H18B H -0.523306 -0.814791 -0.129131 0.106 Uiso 1 1 calc R . . . .
C19 C -0.6012(16) -0.6598(8) -0.1399(14) 0.076(8) Uani 1 1 d . U . . .
H19 H -0.614047 -0.629030 -0.156195 0.091 Uiso 1 1 calc R . . . .
C20 C -0.5948(19) -0.6642(10) -0.0751(14) 0.119(11) Uani 1 1 d . U . . .
H20A H -0.582048 -0.693996 -0.054835 0.143 Uiso 1 1 calc R . . . .
H20B H -0.602517 -0.637730 -0.044461 0.143 Uiso 1 1 calc R . . . .
C13 C -0.570(2) -0.6999(13) -0.4495(17) 0.163(14) Uani 1 1 d D U . A 1
H13 H -0.512757 -0.691405 -0.452904 0.196 Uiso 1 1 calc R . . A 1
C14 C -0.597(2) -0.6889(14) -0.5046(18) 0.23(2) Uani 1 1 d D U . A 1
H14A H -0.654790 -0.693947 -0.514448 0.273 Uiso 1 1 calc R . . A 1
H14B H -0.562605 -0.674884 -0.540031 0.273 Uiso 1 1 calc R . . A 1
C15 C -0.553(2) -0.7928(9) -0.3644(19) 0.173(16) Uani 1 1 d D U . B 1
H15 H -0.544464 -0.813170 -0.324539 0.208 Uiso 1 1 calc R . . B 1
C16 C -0.553(3) -0.8008(18) -0.428(2) 0.33(3) Uani 1 1 d D U . B 1
H16A H -0.562671 -0.776221 -0.461345 0.390 Uiso 1 1 calc R . . B 1
H16B H -0.541919 -0.831794 -0.444572 0.390 Uiso 1 1 calc R . . B 1
Fe2 Fe -0.8186(2) -0.45297(10) -0.54740(15) 0.0302(11) Uani 1 1 d . U . . .
Cl2 Cl -0.8546(3) -0.37343(15) -0.5374(3) 0.0495(18) Uani 1 1 d . U . . .
P3 P -0.9283(3) -0.47009(19) -0.4825(3) 0.0382(16) Uani 1 1 d . U . . .
P4 P -0.9057(4) -0.45530(17) -0.6372(3) 0.0335(16) Uani 1 1 d . U . . .
C21 C -0.7014(13) -0.4421(7) -0.4993(11) 0.036(4) Uani 1 1 d . U . . .
C22 C -0.6944(13) -0.4385(7) -0.5759(12) 0.037(4) Uani 1 1 d . U . . .
C23 C -0.7182(12) -0.4817(7) -0.6065(12) 0.038(5) Uani 1 1 d . U . . .
C24 C -0.7435(12) -0.5117(7) -0.5479(12) 0.036(5) Uani 1 1 d . U . . .
C25 C -0.7285(12) -0.4882(7) -0.4796(12) 0.040(5) Uani 1 1 d . U . . .
C26 C -0.6789(13) -0.4039(6) -0.4447(11) 0.054(6) Uani 1 1 d . U . . .
H26A H -0.708356 -0.374813 -0.457047 0.081 Uiso 1 1 calc GR . . . .
H26B H -0.618684 -0.398335 -0.445942 0.081 Uiso 1 1 calc GR . . . .
H26C H -0.695317 -0.414074 -0.396246 0.081 Uiso 1 1 calc GR . . . .
C27 C -0.7341(15) -0.5084(8) -0.4048(11) 0.066(7) Uani 1 1 d . U . . .
H27A H -0.740734 -0.482803 -0.369821 0.098 Uiso 1 1 calc GR . . . .
H27B H -0.683133 -0.525951 -0.393927 0.098 Uiso 1 1 calc GR . . . .
H27C H -0.782239 -0.529514 -0.401801 0.098 Uiso 1 1 calc GR . . . .
C28 C -0.7646(14) -0.5640(6) -0.5535(14) 0.063(8) Uani 1 1 d . U . . .
H28A H -0.804348 -0.572399 -0.515574 0.095 Uiso 1 1 calc GR . . . .
H28B H -0.713600 -0.582564 -0.547796 0.095 Uiso 1 1 calc GR . . . .
H28C H -0.789253 -0.570425 -0.600882 0.095 Uiso 1 1 calc GR . . . .
C29 C -0.7071(12) -0.4962(7) -0.6810(10) 0.040(5) Uani 1 1 d . U . . .
H29A H -0.733291 -0.526946 -0.688366 0.059 Uiso 1 1 calc GR . . . .
H29B H -0.647511 -0.498356 -0.691959 0.059 Uiso 1 1 calc GR . . . .
H29C H -0.733162 -0.473055 -0.713108 0.059 Uiso 1 1 calc GR . . . .
C30 C -0.6639(12) -0.3956(7) -0.6136(11) 0.055(6) Uani 1 1 d . U . . .
H30A H -0.670148 -0.399623 -0.665887 0.083 Uiso 1 1 calc GR . . . .
H30B H -0.605001 -0.390561 -0.602002 0.083 Uiso 1 1 calc GR . . . .
H30C H -0.696477 -0.368328 -0.597849 0.083 Uiso 1 1 calc GR . . . .
C31 C -1.0078(12) -0.4362(7) -0.6059(11) 0.040(5) Uani 1 1 d . U . . .
H31A H -1.008950 -0.401499 -0.602106 0.048 Uiso 1 1 calc R . . . .
H31B H -1.050956 -0.445886 -0.641100 0.048 Uiso 1 1 calc R . . . .
C32 C -1.0265(13) -0.4577(7) -0.5332(13) 0.048(5) Uani 1 1 d . U . . .
H32A H -1.057931 -0.487303 -0.539935 0.057 Uiso 1 1 calc R . . . .
H32B H -1.061687 -0.435879 -0.504843 0.057 Uiso 1 1 calc R . . . .
C33 C -0.9477(13) -0.5304(7) -0.4592(14) 0.062(7) Uani 1 1 d . U . . .
H33 H -0.955626 -0.551434 -0.498446 0.074 Uiso 1 1 calc R . . . .
C34 C -0.9523(13) -0.5493(8) -0.3934(15) 0.095(9) Uani 1 1 d . U . . .
H34A H -0.944884 -0.530047 -0.351972 0.114 Uiso 1 1 calc R . . . .
H34B H -0.962936 -0.581933 -0.387942 0.114 Uiso 1 1 calc R . . . .
C35 C -0.9467(15) -0.4411(8) -0.3946(12) 0.064(7) Uani 1 1 d . U . . .
H35 H -1.000026 -0.443816 -0.372694 0.077 Uiso 1 1 calc R . . . .
C36 C -0.8905(15) -0.4175(8) -0.3626(13) 0.074(8) Uani 1 1 d . U . . .
H36A H -0.836868 -0.414427 -0.383837 0.089 Uiso 1 1 calc R . . . .
H36B H -0.902044 -0.403067 -0.317548 0.089 Uiso 1 1 calc R . . . .
C37 C -0.8850(14) -0.4151(7) -0.7100(12) 0.046(6) Uani 1 1 d . U . . .
H37 H -0.875040 -0.383303 -0.696986 0.056 Uiso 1 1 calc R . . . .
C38 C -0.8823(17) -0.4247(9) -0.7772(13) 0.100(10) Uani 1 1 d . U . . .
H38A H -0.891841 -0.456014 -0.793219 0.121 Uiso 1 1 calc R . . . .
H38B H -0.870796 -0.400649 -0.811287 0.121 Uiso 1 1 calc R . . . .
C39 C -0.9214(14) -0.5116(6) -0.6852(12) 0.050(6) Uani 1 1 d . U . . .
H39 H -0.875302 -0.524576 -0.710562 0.061 Uiso 1 1 calc R . . . .
C40 C -0.9898(14) -0.5341(7) -0.6866(15) 0.083(9) Uani 1 1 d . U . . .
H40A H -1.037093 -0.522107 -0.661790 0.100 Uiso 1 1 calc R . . . .
H40B H -0.993709 -0.562890 -0.712310 0.100 Uiso 1 1 calc R . . . .
Fe3 Fe -0.3191(2) -0.55558(10) -0.56472(15) 0.0293(11) Uani 1 1 d . U . . .
Cl3 Cl -0.3537(3) -0.63538(16) -0.5667(3) 0.0451(15) Uani 1 1 d . U . . .
P5 P -0.4036(4) -0.55067(19) -0.4731(3) 0.0456(18) Uani 1 1 d . U . . .
P6 P -0.4296(4) -0.54192(19) -0.6297(3) 0.0449(19) Uani 1 1 d . U . . .
C41 C -0.2019(13) -0.5684(7) -0.6115(11) 0.036(4) Uani 1 1 d . U . . .
C42 C -0.1955(13) -0.5687(7) -0.5357(12) 0.039(5) Uani 1 1 d . U . . .
C43 C -0.2197(13) -0.5241(7) -0.5097(11) 0.034(4) Uani 1 1 d . U . . .
C44 C -0.2443(12) -0.4963(6) -0.5700(12) 0.034(4) Uani 1 1 d . U . . .
C45 C -0.2309(13) -0.5244(7) -0.6361(11) 0.040(5) Uani 1 1 d . U . . .
C46 C -0.2370(15) -0.5067(8) -0.7113(10) 0.066(7) Uani 1 1 d . U . . .
H46A H -0.263832 -0.530556 -0.741664 0.099 Uiso 1 1 calc GR . . . .
H46B H -0.180994 -0.500191 -0.729907 0.099 Uiso 1 1 calc GR . . . .
H46C H -0.270153 -0.477831 -0.712083 0.099 Uiso 1 1 calc GR . . . .
C47 C -0.1777(14) -0.6109(8) -0.6577(13) 0.073(8) Uani 1 1 d . U . . .
H47A H -0.207719 -0.638749 -0.640655 0.110 Uiso 1 1 calc GR . . . .
H47B H -0.117581 -0.616288 -0.653904 0.110 Uiso 1 1 calc GR . . . .
H47C H -0.192398 -0.604783 -0.708199 0.110 Uiso 1 1 calc GR . . . .
C48 C -0.1643(14) -0.6086(7) -0.4879(13) 0.071(8) Uani 1 1 d . U . . .
H48A H -0.186596 -0.604751 -0.439000 0.107 Uiso 1 1 calc GR . . . .
H48B H -0.103259 -0.608003 -0.486165 0.107 Uiso 1 1 calc GR . . . .
H48C H -0.182962 -0.638756 -0.507718 0.107 Uiso 1 1 calc GR . . . .
C49 C -0.2074(13) -0.5071(6) -0.4346(9) 0.038(6) Uani 1 1 d . U . . .
H49A H -0.226836 -0.474570 -0.430788 0.056 Uiso 1 1 calc GR . . . .
H49B H -0.148063 -0.508619 -0.422331 0.056 Uiso 1 1 calc GR . . . .
H49C H -0.239139 -0.526978 -0.401293 0.056 Uiso 1 1 calc GR . . . .
C50 C -0.2640(14) -0.4452(5) -0.5689(13) 0.047(6) Uani 1 1 d . U . . .
H50A H -0.297344 -0.437183 -0.611485 0.070 Uiso 1 1 calc GR . . . .
H50B H -0.212144 -0.427066 -0.569382 0.070 Uiso 1 1 calc GR . . . .
H50C H -0.295668 -0.437750 -0.525144 0.070 Uiso 1 1 calc GR . . . .
C51 C -0.5067(13) -0.5701(8) -0.4999(12) 0.069(6) Uani 1 1 d . U . . .
H51A H -0.510049 -0.604687 -0.495118 0.082 Uiso 1 1 calc R . . . .
H51B H -0.548521 -0.556125 -0.467025 0.082 Uiso 1 1 calc R . . . .
C52 C -0.5268(13) -0.5570(7) -0.5739(13) 0.065(6) Uani 1 1 d . U . . .
H52A H -0.564490 -0.529452 -0.573327 0.078 Uiso 1 1 calc R . . . .
H52B H -0.556700 -0.583285 -0.597388 0.078 Uiso 1 1 calc R . . . .
C53 C -0.4515(14) -0.5703(7) -0.7113(11) 0.063(6) Uani 1 1 d . U . . .
H53 H -0.503248 -0.562354 -0.732988 0.076 Uiso 1 1 calc R . . . .
C54 C -0.4082(14) -0.5996(7) -0.7452(13) 0.070(7) Uani 1 1 d . U . . .
H54A H -0.355619 -0.609135 -0.726596 0.084 Uiso 1 1 calc R . . . .
H54B H -0.427886 -0.612341 -0.789392 0.084 Uiso 1 1 calc R . . . .
C55 C -0.4556(15) -0.4795(7) -0.6488(14) 0.074(7) Uani 1 1 d . U . . .
H55 H -0.468688 -0.458669 -0.610452 0.089 Uiso 1 1 calc R . . . .
C56 C -0.4558(15) -0.4650(8) -0.7139(13) 0.083(8) Uani 1 1 d . U . . .
H56A H -0.442708 -0.485987 -0.752123 0.099 Uiso 1 1 calc R . . . .
H56B H -0.469066 -0.433139 -0.724201 0.099 Uiso 1 1 calc R . . . .
C57 C -0.4214(13) -0.4937(7) -0.4341(12) 0.064(7) Uani 1 1 d . U . . .
H57 H -0.374379 -0.479183 -0.412318 0.076 Uiso 1 1 calc R . . . .
C58 C -0.4879(15) -0.4706(9) -0.4319(17) 0.131(13) Uani 1 1 d . U . . .
H58A H -0.537226 -0.483199 -0.452757 0.157 Uiso 1 1 calc R . . . .
H58B H -0.489036 -0.440640 -0.409478 0.157 Uiso 1 1 calc R . . . .
C59 C -0.3790(14) -0.5869(8) -0.3955(12) 0.068(7) Uani 1 1 d . U . . .
H59 H -0.365481 -0.618676 -0.406373 0.081 Uiso 1 1 calc R . . . .
C60 C -0.3770(13) -0.5762(8) -0.3268(11) 0.075(7) Uani 1 1 d . U . . .
H60A H -0.389733 -0.545111 -0.311600 0.090 Uiso 1 1 calc R . . . .
H60B H -0.362723 -0.599443 -0.292136 0.090 Uiso 1 1 calc R . . . .
Fe4 Fe -0.18365(18) -0.30460(10) -0.30331(16) 0.0293(10) Uani 1 1 d . U . . .
Cl4 Cl -0.1445(3) -0.38430(15) -0.3085(3) 0.0466(15) Uani 1 1 d . U . . .
P7 P -0.0870(4) -0.29620(19) -0.2229(3) 0.0394(17) Uani 1 1 d . U . . .
P8 P -0.0848(4) -0.2879(2) -0.3802(3) 0.0459(18) Uani 1 1 d . U . . .
C61 C -0.2846(13) -0.2751(7) -0.3627(11) 0.040(5) Uani 1 1 d . U . . .
C62 C -0.2663(11) -0.2472(6) -0.3022(12) 0.027(4) Uani 1 1 d . U . . .
C63 C -0.2751(12) -0.2727(7) -0.2380(11) 0.033(4) Uani 1 1 d . U . . .
C64 C -0.3003(12) -0.3200(7) -0.2610(13) 0.041(5) Uani 1 1 d . U . . .
C65 C -0.3055(12) -0.3215(7) -0.3342(13) 0.046(5) Uani 1 1 d . U . . .
C66 C -0.3352(13) -0.3623(7) -0.3779(12) 0.068(7) Uani 1 1 d . U . . .
H66A H -0.328752 -0.355181 -0.429332 0.102 Uiso 1 1 calc GR . . . .
H66B H -0.394125 -0.368221 -0.367268 0.102 Uiso 1 1 calc GR . . . .
H66C H -0.302372 -0.390233 -0.365773 0.102 Uiso 1 1 calc GR . . . .
C67 C -0.3204(12) -0.3605(7) -0.2096(12) 0.058(6) Uani 1 1 d . U . . .
H67A H -0.280039 -0.385903 -0.216677 0.088 Uiso 1 1 calc GR . . . .
H67B H -0.376680 -0.372159 -0.219583 0.088 Uiso 1 1 calc GR . . . .
H67C H -0.317392 -0.349254 -0.159708 0.088 Uiso 1 1 calc GR . . . .
C68 C -0.2746(13) -0.2573(8) -0.1613(10) 0.047(6) Uani 1 1 d . U . . .
H68A H -0.260357 -0.283991 -0.130247 0.070 Uiso 1 1 calc GR . . . .
H68B H -0.329922 -0.245433 -0.148250 0.070 Uiso 1 1 calc GR . . . .
H68C H -0.233263 -0.232296 -0.154905 0.070 Uiso 1 1 calc GR . . . .
C69 C -0.2437(13) -0.1941(5) -0.3033(13) 0.037(5) Uani 1 1 d . U . . .
H69A H -0.205284 -0.187106 -0.263625 0.056 Uiso 1 1 calc GR . . . .
H69B H -0.294549 -0.175329 -0.297612 0.056 Uiso 1 1 calc GR . . . .
H69C H -0.217110 -0.186272 -0.349363 0.056 Uiso 1 1 calc GR . . . .
C70 C -0.2893(14) -0.2581(8) -0.4398(10) 0.062(7) Uani 1 1 d . U . . .
H70A H -0.250477 -0.231911 -0.446583 0.092 Uiso 1 1 calc GR . . . .
H70B H -0.346120 -0.247639 -0.450395 0.092 Uiso 1 1 calc GR . . . .
H70C H -0.274228 -0.283884 -0.472418 0.092 Uiso 1 1 calc GR . . . .
C71 C 0.0200(12) -0.2963(8) -0.3363(12) 0.065(7) Uani 1 1 d . U . . .
H71A H 0.052751 -0.319297 -0.364602 0.077 Uiso 1 1 calc R . . . .
H71B H 0.050597 -0.266037 -0.336842 0.077 Uiso 1 1 calc R . . . .
C72 C 0.0128(12) -0.3131(7) -0.2604(11) 0.048(5) Uani 1 1 d . U . . .
H72A H 0.058223 -0.299499 -0.230957 0.058 Uiso 1 1 calc R . . . .
H72B H 0.018319 -0.347790 -0.259136 0.058 Uiso 1 1 calc R . . . .
C73 C -0.0726(15) -0.2268(7) -0.4090(14) 0.075(8) Uani 1 1 d . U . . .
H73 H -0.064975 -0.203895 -0.372328 0.090 Uiso 1 1 calc R . . . .
C74 C -0.0736(17) -0.2121(8) -0.4750(14) 0.109(10) Uani 1 1 d . U . . .
H74A H -0.081064 -0.233874 -0.513390 0.131 Uiso 1 1 calc R . . . .
H74B H -0.066737 -0.179645 -0.485137 0.131 Uiso 1 1 calc R . . . .
C75 C -0.0684(16) -0.3170(8) -0.4643(13) 0.080(7) Uani 1 1 d . U . . .
H75 H -0.017694 -0.312429 -0.489773 0.096 Uiso 1 1 calc R . . . .
C76 C -0.1245(14) -0.3439(7) -0.4906(12) 0.065(7) Uani 1 1 d . U . . .
H76A H -0.175365 -0.348493 -0.465248 0.077 Uiso 1 1 calc R . . . .
H76B H -0.115437 -0.359242 -0.535379 0.077 Uiso 1 1 calc R . . . .
C77 C -0.0682(11) -0.2403(6) -0.1841(11) 0.044(6) Uani 1 1 d . U . . .
H77 H -0.110153 -0.230107 -0.151421 0.053 Uiso 1 1 calc R . . . .
C78 C -0.0074(12) -0.2107(7) -0.1923(12) 0.065(7) Uani 1 1 d . U . . .
H78A H 0.037329 -0.218008 -0.223976 0.077 Uiso 1 1 calc R . . . .
H78B H -0.007558 -0.181814 -0.166658 0.077 Uiso 1 1 calc R . . . .
C79 C -0.0944(13) -0.3349(8) -0.1418(11) 0.053(6) Uani 1 1 d . U . . .
H79 H -0.109115 -0.366807 -0.149825 0.063 Uiso 1 1 calc R . . . .
C80 C -0.0815(17) -0.3224(9) -0.0759(12) 0.104(10) Uani 1 1 d . U . . .
H80A H -0.066654 -0.290809 -0.065124 0.125 Uiso 1 1 calc R . . . .
H80B H -0.086834 -0.344695 -0.038025 0.125 Uiso 1 1 calc R . . . .

loop_
_atom_site_aniso_label
_atom_site_aniso_U_11
_atom_site_aniso_U_22
_atom_site_aniso_U_33
_atom_site_aniso_U_23
_atom_site_aniso_U_13
_atom_site_aniso_U_12
Fe1 0.029(2) 0.029(2) 0.077(3) 0.0094(19) -0.004(2) 0.0002(16)
Cl1 0.065(4) 0.036(3) 0.116(6) 0.023(4) -0.008(4) -0.014(3)
P1 0.048(4) 0.053(4) 0.067(5) 0.009(3) -0.010(4) -0.004(3)
P2 0.052(4) 0.086(5) 0.069(5) -0.011(4) 0.010(4) -0.027(4)
C1 0.032(10) 0.031(9) 0.088(12) 0.006(9) -0.002(12) -0.001(9)
C2 0.029(11) 0.038(10) 0.081(11) 0.022(9) -0.012(11) -0.006(9)
C3 0.034(11) 0.041(10) 0.078(11) 0.007(8) -0.004(11) -0.016(9)
C4 0.023(12) 0.038(9) 0.097(13) 0.025(9) 0.005(12) -0.005(8)
C5 0.032(11) 0.049(10) 0.076(11) 0.023(9) -0.003(10) -0.012(10)
C6 0.053(16) 0.16(3) 0.078(12) 0.042(15) 0.003(13) -0.044(17)
C7 0.052(16) 0.059(13) 0.18(3) -0.029(15) 0.033(17) 0.009(12)
C8 0.09(2) 0.075(17) 0.14(2) 0.054(15) -0.056(17) -0.011(14)
C9 0.082(19) 0.067(17) 0.100(15) -0.016(12) -0.005(15) -0.028(14)
C10 0.048(14) 0.033(10) 0.21(3) 0.050(14) -0.023(19) -0.003(10)
C11 0.037(11) 0.13(2) 0.080(14) -0.020(15) 0.016(11) -0.031(13)
C12 0.045(11) 0.048(13) 0.068(13) -0.006(11) 0.000(10) 0.002(11)
C17 0.034(14) 0.055(12) 0.14(2) 0.035(12) -0.055(13) -0.023(9)
C18 0.085(19) 0.069(16) 0.11(2) 0.037(15) -0.036(17) 0.009(12)
C19 0.081(18) 0.066(14) 0.081(14) -0.018(13) 0.016(15) -0.003(14)
C20 0.15(3) 0.13(2) 0.075(15) -0.011(17) 0.04(2) 0.04(2)
C13 0.14(3) 0.27(3) 0.080(16) 0.01(2) -0.037(16) -0.14(3)
C14 0.18(3) 0.40(6) 0.10(3) 0.09(3) -0.07(3) -0.21(4)
C15 0.16(3) 0.101(14) 0.25(4) -0.133(19) 0.14(3) -0.070(16)
C16 0.30(6) 0.36(5) 0.31(4) -0.24(5) 0.12(5) -0.06(5)
Fe2 0.027(2) 0.030(2) 0.033(3) -0.0096(16) 0.0041(18) 0.0027(16)
Cl2 0.052(4) 0.028(3) 0.068(4) -0.015(3) 0.002(4) 0.000(3)
P3 0.038(4) 0.036(3) 0.041(4) -0.002(3) 0.006(3) 0.008(3)
P4 0.035(4) 0.024(3) 0.041(4) -0.001(3) 0.005(3) 0.001(3)
C21 0.031(10) 0.039(9) 0.038(9) -0.016(8) 0.001(9) 0.008(8)
C22 0.031(10) 0.045(9) 0.037(9) -0.003(8) 0.005(10) -0.006(8)
C23 0.018(11) 0.050(10) 0.046(9) -0.011(8) 0.011(9) -0.001(9)
C24 0.008(11) 0.049(8) 0.051(10) -0.007(8) 0.003(9) -0.001(7)
C25 0.019(10) 0.046(10) 0.054(9) -0.006(8) 0.005(9) 0.009(8)
C26 0.067(16) 0.047(12) 0.047(13) -0.011(10) -0.006(13) -0.007(11)
C27 0.075(18) 0.077(16) 0.044(11) -0.003(10) -0.023(12) 0.010(13)
C28 0.051(17) 0.036(9) 0.10(2) -0.009(11) 0.004(14) 0.007(10)
C29 0.035(13) 0.041(11) 0.043(10) 0.000(9) 0.006(11) 0.010(10)
C30 0.038(14) 0.062(11) 0.066(15) 0.005(11) 0.002(12) -0.021(10)
C31 0.037(11) 0.033(12) 0.051(12) -0.003(10) 0.006(9) 0.012(10)
C32 0.039(11) 0.042(12) 0.063(12) 0.008(10) 0.002(9) 0.003(10)
C33 0.056(15) 0.046(10) 0.084(17) 0.015(10) 0.024(14) 0.019(10)
C34 0.061(16) 0.090(17) 0.14(2) 0.063(15) 0.037(16) 0.024(13)
C35 0.051(16) 0.091(16) 0.051(13) -0.022(12) 0.015(11) 0.025(12)
C36 0.066(17) 0.088(18) 0.069(18) -0.034(13) 0.005(14) 0.024(13)
C37 0.056(15) 0.043(12) 0.040(11) 0.008(10) 0.005(11) -0.009(10)
C38 0.15(3) 0.100(19) 0.051(12) 0.004(14) 0.012(16) -0.030(18)
C39 0.069(15) 0.025(10) 0.057(15) -0.009(10) -0.002(13) -0.012(9)
C40 0.075(16) 0.023(12) 0.15(3) -0.003(14) -0.032(18) -0.014(11)
Fe3 0.031(2) 0.036(2) 0.021(2) -0.0069(16) 0.0050(19) -0.0077(15)
Cl3 0.050(3) 0.037(3) 0.048(4) 0.000(3) -0.006(3) -0.008(3)
P5 0.044(4) 0.058(4) 0.035(4) -0.012(3) 0.011(3) -0.010(3)
P6 0.044(4) 0.035(3) 0.056(4) 0.005(3) -0.021(3) -0.013(3)
C41 0.025(10) 0.054(10) 0.030(9) -0.013(8) 0.007(9) -0.006(9)
C42 0.034(10) 0.054(10) 0.029(9) -0.006(8) -0.005(10) -0.001(9)
C43 0.033(11) 0.052(10) 0.018(8) -0.010(7) -0.003(8) -0.018(9)
C44 0.031(12) 0.043(8) 0.028(9) -0.006(8) -0.007(10) -0.014(8)
C45 0.038(12) 0.057(10) 0.024(8) -0.003(7) 0.010(9) -0.014(9)
C46 0.10(2) 0.072(16) 0.028(10) 0.000(10) 0.018(12) -0.012(13)
C47 0.057(16) 0.079(14) 0.084(17) -0.044(13) 0.011(14) 0.012(13)
C48 0.060(15) 0.057(13) 0.097(19) 0.020(12) -0.043(15) -0.024(11)
C49 0.042(14) 0.054(13) 0.017(9) -0.002(9) -0.007(10) -0.016(11)
C50 0.055(16) 0.041(9) 0.043(14) -0.005(10) -0.007(13) -0.024(9)
C51 0.048(11) 0.094(17) 0.064(13) -0.023(12) 0.006(10) -0.028(12)
C52 0.036(12) 0.069(14) 0.089(14) 0.020(14) -0.005(10) -0.018(11)
C53 0.067(17) 0.071(15) 0.052(13) -0.003(10) -0.006(11) -0.007(11)
C54 0.060(16) 0.058(15) 0.092(19) -0.014(12) 0.021(15) -0.027(11)
C55 0.099(19) 0.046(11) 0.077(15) 0.010(11) -0.048(16) -0.027(11)
C56 0.11(2) 0.062(15) 0.074(16) 0.009(12) -0.042(16) -0.023(15)
C57 0.039(13) 0.078(12) 0.074(17) -0.063(12) -0.004(13) 0.005(10)
C58 0.056(16) 0.14(2) 0.19(3) -0.11(2) -0.064(19) 0.035(14)
C59 0.076(17) 0.080(15) 0.047(11) 0.011(10) 0.012(12) -0.036(12)
C60 0.088(18) 0.089(17) 0.048(11) 0.020(12) 0.018(14) -0.040(13)
Fe4 0.025(2) 0.0198(19) 0.043(2) -0.0030(17) 0.001(2) 0.0032(14)
Cl4 0.045(3) 0.022(3) 0.072(4) -0.007(3) 0.006(3) 0.009(2)
P7 0.042(4) 0.043(4) 0.033(4) -0.003(3) -0.005(3) 0.007(3)
P8 0.048(4) 0.050(4) 0.039(4) 0.013(3) 0.014(3) 0.025(3)
C61 0.030(11) 0.050(10) 0.038(9) -0.019(8) -0.009(9) 0.008(9)
C62 0.023(11) 0.027(7) 0.033(8) -0.007(8) -0.006(9) 0.011(7)
C63 0.029(11) 0.037(9) 0.035(8) -0.005(7) 0.002(9) 0.006(8)
C64 0.020(10) 0.032(9) 0.072(11) -0.011(8) 0.011(10) 0.003(8)
C65 0.030(10) 0.035(9) 0.074(11) -0.025(8) -0.011(10) 0.006(8)
C66 0.056(14) 0.049(13) 0.099(18) -0.024(12) -0.010(14) -0.028(11)
C67 0.046(14) 0.037(11) 0.092(16) -0.001(10) 0.022(13) 0.008(10)
C68 0.032(13) 0.072(15) 0.036(9) -0.008(10) 0.018(10) 0.010(11)
C69 0.032(11) 0.027(8) 0.052(13) -0.001(11) 0.016(11) 0.008(8)
C70 0.057(16) 0.090(17) 0.038(10) -0.018(10) -0.008(11) 0.036(14)
C71 0.019(10) 0.103(18) 0.072(13) 0.033(13) 0.018(9) 0.029(11)
C72 0.026(10) 0.061(14) 0.056(11) -0.010(11) -0.003(9) 0.001(10)
C73 0.075(17) 0.049(11) 0.101(18) 0.034(12) 0.052(16) 0.034(12)
C74 0.17(3) 0.057(15) 0.101(18) 0.015(13) 0.047(19) 0.019(16)
C75 0.09(2) 0.083(16) 0.064(14) -0.008(12) 0.010(13) 0.014(13)
C76 0.084(18) 0.060(16) 0.050(15) -0.014(11) 0.005(14) 0.031(11)
C77 0.028(12) 0.050(10) 0.054(14) -0.009(10) -0.012(11) 0.017(8)
C78 0.046(14) 0.063(14) 0.085(18) -0.032(14) -0.001(14) -0.002(10)
C79 0.051(15) 0.062(13) 0.045(11) 0.003(10) -0.002(11) 0.003(12)
C80 0.18(3) 0.098(18) 0.037(11) 0.020(13) 0.000(16) -0.049(18)

loop_
_atom_type_symbol
_atom_type_description
_atom_type_scat_dispersion_real
_atom_type_scat_dispersion_imag
_atom_type_scat_source
C C 0.0181 0.0091 'International Tables Vol C Tables 4.2.6.8 and 6.1.1.4'
H H 0.0000 0.0000 'International Tables Vol C Tables 4.2.6.8 and 6.1.1.4'
Cl Cl 0.3639 0.7018 'International Tables Vol C Tables 4.2.6.8 and 6.1.1.4'
Fe Fe -1.1336 3.1974 'International Tables Vol C Tables 4.2.6.8 and 6.1.1.4'
P P 0.2955 0.4335 'International Tables Vol C Tables 4.2.6.8 and 6.1.1.4'

loop_
_geom_angle_atom_site_label_1
_geom_angle_atom_site_label_2
_geom_angle_atom_site_label_3
_geom_angle
_geom_angle_site_symmetry_1
_geom_angle_site_symmetry_3
_geom_angle_publ_flag
C16a C15a P2 100(4) . . ?
C14a C13a P2 152(3) . . ?
C14a C13a H13 104.0 . . ?
P1 Fe1 Cl1 87.3(3) . . ?
C13a C14a H14A 120.0 . . ?
C13a C14a H14B 120.0 . . ?
H14Aa C14a H14B 120.0 . . ?
C16a C15a H15 130.2 . . ?
C15a C16a H16A 120.0 . . ?
C15a C16a H16B 120.0 . . ?
P1 Fe1 P2 84.6(3) . . ?
P2 Fe1 Cl1 87.2(3) . . ?
C1 Fe1 Cl1 92.5(6) . . ?
C1 Fe1 P1 116.5(8) . . ?
C1 Fe1 P2 158.9(8) . . ?
C1 Fe1 C3 66.2(9) . . ?
C1 Fe1 C4 66.2(8) . . ?
C1 Fe1 C5 40.4(8) . . ?
C2 Fe1 Cl1 91.6(6) . . ?
C2 Fe1 P1 156.7(8) . . ?
C2 Fe1 P2 118.7(8) . . ?
C2 Fe1 C1 40.3(7) . . ?
C2 Fe1 C3 39.2(7) . . ?
C2 Fe1 C4 66.8(8) . . ?
C2 Fe1 C5 68.0(9) . . ?
C3 Fe1 Cl1 124.8(6) . . ?
C3 Fe1 P1 147.9(6) . . ?
C3 Fe1 P2 96.8(7) . . ?
C4 Fe1 Cl1 157.0(6) . . ?
C4 Fe1 P1 109.4(7) . . ?
C4 Fe1 P2 109.5(6) . . ?
C4 Fe1 C3 40.0(8) . . ?
C4 Fe1 C5 39.1(7) . . ?
C5 Fe1 Cl1 126.8(7) . . ?
C5 Fe1 P1 94.2(7) . . ?
C5 Fe1 P2 145.9(7) . . ?
C5 Fe1 C3 66.9(8) . . ?
C12 P1 Fe1 110.1(8) . . ?
C12 P1 C19 103.4(11) . . ?
C17 P1 Fe1 120.2(7) . . ?
C17 P1 C12 103.4(10) . . ?
C17 P1 C19 102.2(12) . . ?
C19 P1 Fe1 115.6(9) . . ?
C11 P2 Fe1 108.7(8) . . ?
C11 P2 C15 96.7(14) . . ?
C2 C1 Fe1 69.8(14) . . ?
C2 C1 C5 109(2) . . ?
C2 C1 C7 128(2) . . ?
C5 C1 Fe1 71.0(12) . . ?
C5 C1 C7 123(2) . . ?
C7 C1 Fe1 128.0(16) . . ?
C1 C2 Fe1 69.9(13) . . ?
C1 C2 C8 126(2) . . ?
C3 C2 Fe1 71.8(13) . . ?
C3 C2 C1 108(2) . . ?
C3 C2 C8 126(2) . . ?
C8 C2 Fe1 128.9(16) . . ?
C2 C3 Fe1 69.0(12) . . ?
C2 C3 C4 108(2) . . ?
C2 C3 C9 126(2) . . ?
C4 C3 Fe1 70.0(13) . . ?
C4 C3 C9 126.0(18) . . ?
C9 C3 Fe1 129.8(16) . . ?
C3 C4 Fe1 70.0(11) . . ?
C3 C4 C10 124(2) . . ?
C5 C4 Fe1 70.4(12) . . ?
C5 C4 C3 109.2(17) . . ?
C5 C4 C10 127(2) . . ?
C10 C4 Fe1 127.8(15) . . ?
C1 C5 Fe1 68.6(12) . . ?
C1 C5 C6 124(2) . . ?
C4 C5 Fe1 70.5(12) . . ?
C4 C5 C1 106.2(19) . . ?
C4 C5 C6 129(2) . . ?
C6 C5 Fe1 131.3(16) . . ?
C5 C6 H6A 109.5 . . ?
C5 C6 H6B 109.5 . . ?
C5 C6 H6C 109.5 . . ?
H6A C6 H6B 109.5 . . ?
H6A C6 H6C 109.5 . . ?
H6B C6 H6C 109.5 . . ?
C1 C7 H7A 109.5 . . ?
C1 C7 H7B 109.5 . . ?
C1 C7 H7C 109.5 . . ?
H7A C7 H7B 109.5 . . ?
H7A C7 H7C 109.5 . . ?
H7B C7 H7C 109.5 . . ?
C2 C8 H8A 109.5 . . ?
C2 C8 H8B 109.5 . . ?
C2 C8 H8C 109.5 . . ?
H8A C8 H8B 109.5 . . ?
H8A C8 H8C 109.5 . . ?
H8B C8 H8C 109.5 . . ?
C3 C9 H9A 109.5 . . ?
C3 C9 H9B 109.5 . . ?
C3 C9 H9C 109.5 . . ?
H9A C9 H9B 109.5 . . ?
H9A C9 H9C 109.5 . . ?
H9B C9 H9C 109.5 . . ?
C4 C10 H10A 109.5 . . ?
C4 C10 H10B 109.5 . . ?
C4 C10 H10C 109.5 . . ?
H10A C10 H10B 109.5 . . ?
H10A C10 H10C 109.5 . . ?
H10B C10 H10C 109.5 . . ?
P2 C11 H11A 108.8 . . ?
P2 C11 H11B 108.8 . . ?
H11A C11 H11B 107.7 . . ?
C12 C11 P2 113.8(17) . . ?
C12 C11 H11A 108.8 . . ?
C12 C11 H11B 108.8 . . ?
P1 C12 H12A 108.9 . . ?
P1 C12 H12B 108.9 . . ?
C11 C12 P1 113.2(17) . . ?
C11 C12 H12A 108.9 . . ?
C11 C12 H12B 108.9 . . ?
H12A C12 H12B 107.8 . . ?
P1 C17 H17 113.5 . . ?
C18 C17 P1 133(2) . . ?
C18 C17 H17 113.5 . . ?
C17 C18 H18A 120.0 . . ?
C17 C18 H18B 120.0 . . ?
H18A C18 H18B 120.0 . . ?
P1 C19 H19 115.3 . . ?
C20 C19 P1 129(2) . . ?
C20 C19 H19 115.3 . . ?
C19 C20 H20A 120.0 . . ?
C19 C20 H20B 120.0 . . ?
H20A C20 H20B 120.0 . . ?
P3 Fe2 Cl2 88.5(2) . . ?
P4 Fe2 Cl2 86.1(2) . . ?
P4 Fe2 P3 84.1(2) . . ?
C21 Fe2 Cl2 92.6(5) . . ?
C21 Fe2 P3 121.3(6) . . ?
C21 Fe2 P4 154.6(6) . . ?
C21 Fe2 C23 66.1(8) . . ?
C21 Fe2 C25 39.1(7) . . ?
C22 Fe2 Cl2 93.7(6) . . ?
C22 Fe2 P3 160.9(7) . . ?
C22 Fe2 P4 115.0(7) . . ?
C22 Fe2 C21 39.7(7) . . ?
C22 Fe2 C23 38.9(7) . . ?
C22 Fe2 C25 66.6(8) . . ?
C23 Fe2 Cl2 127.0(6) . . ?
C23 Fe2 P3 144.4(6) . . ?
C23 Fe2 P4 94.7(6) . . ?
C23 Fe2 C25 67.2(8) . . ?
C24 Fe2 Cl2 158.1(6) . . ?
C24 Fe2 P3 107.0(6) . . ?
C24 Fe2 P4 110.4(6) . . ?
C24 Fe2 C21 66.3(7) . . ?
C24 Fe2 C22 66.6(8) . . ?
C24 Fe2 C23 40.4(7) . . ?
C24 Fe2 C25 40.1(7) . . ?
C25 Fe2 Cl2 124.6(6) . . ?
C25 Fe2 P3 96.7(6) . . ?
C25 Fe2 P4 149.4(6) . . ?
C32 P3 Fe2 111.1(7) . . ?
C33 P3 Fe2 118.9(7) . . ?
C33 P3 C32 98.9(10) . . ?
C33 P3 C35 100.8(11) . . ?
C35 P3 Fe2 120.9(8) . . ?
C35 P3 C32 102.9(10) . . ?
C31 P4 Fe2 109.0(7) . . ?
C31 P4 C39 106.8(10) . . ?
C37 P4 Fe2 115.8(8) . . ?
C37 P4 C31 102.4(10) . . ?
C37 P4 C39 102.4(10) . . ?
C39 P4 Fe2 118.8(7) . . ?
C22 C21 Fe2 70.1(12) . . ?
C22 C21 C26 126.0(18) . . ?
C25 C21 Fe2 72.7(12) . . ?
C25 C21 C22 110.1(18) . . ?
C25 C21 C26 123.8(18) . . ?
C26 C21 Fe2 126.6(14) . . ?
C21 C22 Fe2 70.2(12) . . ?
C21 C22 C30 123.4(19) . . ?
C23 C22 Fe2 70.9(11) . . ?
C23 C22 C21 108.5(18) . . ?
C23 C22 C30 128(2) . . ?
C30 C22 Fe2 126.1(15) . . ?
C22 C23 Fe2 70.1(11) . . ?
C22 C23 C24 106.9(18) . . ?
C22 C23 C29 126.8(19) . . ?
C24 C23 Fe2 67.9(11) . . ?
C24 C23 C29 125.6(18) . . ?
C29 C23 Fe2 134.1(15) . . ?
C23 C24 Fe2 71.7(11) . . ?
C23 C24 C25 109.7(16) . . ?
C23 C24 C28 126.0(19) . . ?
C25 C24 Fe2 73.7(12) . . ?
C25 C24 C28 123(2) . . ?
C28 C24 Fe2 131.3(14) . . ?
C21 C25 Fe2 68.2(11) . . ?
C21 C25 C24 104.5(18) . . ?
C21 C25 C27 127(2) . . ?
C24 C25 Fe2 66.2(12) . . ?
C24 C25 C27 128.2(18) . . ?
C27 C25 Fe2 132.2(15) . . ?
C21 C26 H26A 109.5 . . ?
C21 C26 H26B 109.5 . . ?
C21 C26 H26C 109.5 . . ?
H26A C26 H26B 109.5 . . ?
H26A C26 H26C 109.5 . . ?
H26B C26 H26C 109.5 . . ?
C25 C27 H27A 109.5 . . ?
C25 C27 H27B 109.5 . . ?
C25 C27 H27C 109.5 . . ?
H27A C27 H27B 109.5 . . ?
H27A C27 H27C 109.5 . . ?
H27B C27 H27C 109.5 . . ?
C24 C28 H28A 109.5 . . ?
C24 C28 H28B 109.5 . . ?
C24 C28 H28C 109.5 . . ?
H28A C28 H28B 109.5 . . ?
H28A C28 H28C 109.5 . . ?
H28B C28 H28C 109.5 . . ?
C23 C29 H29A 109.5 . . ?
C23 C29 H29B 109.5 . . ?
C23 C29 H29C 109.5 . . ?
H29A C29 H29B 109.5 . . ?
H29A C29 H29C 109.5 . . ?
H29B C29 H29C 109.5 . . ?
C22 C30 H30A 109.5 . . ?
C22 C30 H30B 109.5 . . ?
C22 C30 H30C 109.5 . . ?
H30A C30 H30B 109.5 . . ?
H30A C30 H30C 109.5 . . ?
H30B C30 H30C 109.5 . . ?
P4 C31 H31A 109.7 . . ?
P4 C31 H31B 109.7 . . ?
H31A C31 H31B 108.2 . . ?
C32 C31 P4 110.0(15) . . ?
C32 C31 H31A 109.7 . . ?
C32 C31 H31B 109.7 . . ?
P3 C32 H32A 109.4 . . ?
P3 C32 H32B 109.4 . . ?
C31 C32 P3 111.0(15) . . ?
C31 C32 H32A 109.4 . . ?
C31 C32 H32B 109.4 . . ?
H32A C32 H32B 108.0 . . ?
P3 C33 H33 116.1 . . ?
C34 C33 P3 128(2) . . ?
C34 C33 H33 116.1 . . ?
C33 C34 H34A 120.0 . . ?
C33 C34 H34B 120.0 . . ?
H34A C34 H34B 120.0 . . ?
P3 C35 H35 118.9 . . ?
C36 C35 P3 122(2) . . ?
C36 C35 H35 118.9 . . ?
C35 C36 H36A 120.0 . . ?
C35 C36 H36B 120.0 . . ?
H36A C36 H36B 120.0 . . ?
P4 C37 H37 116.5 . . ?
C38 C37 P4 127(2) . . ?
C38 C37 H37 116.5 . . ?
C37 C38 H38A 120.0 . . ?
C37 C38 H38B 120.0 . . ?
H38A C38 H38B 120.0 . . ?
P4 C39 H39 117.9 . . ?
C40 C39 P4 124(2) . . ?
C40 C39 H39 117.9 . . ?
C39 C40 H40A 120.0 . . ?
C39 C40 H40B 120.0 . . ?
H16Aa C16a H16B 120.0 . . ?
C15a P2 Fe1 114.0(9) . . ?
C13a P2 Fe1 119.9(14) . . ?
C13a P2 C11 100.9(12) . . ?
C13a P2 C15 112.9(17) . . ?
P2 C13a H13 104.0 . . ?
P2 C15a H15 130.2 . . ?
H40A C40 H40B 120.0 . . ?
P5 Fe3 Cl3 85.8(2) . . ?
P5 Fe3 P6 85.0(3) . . ?
P6 Fe3 Cl3 88.3(2) . . ?
C41 Fe3 Cl3 92.1(6) . . ?
C41 Fe3 P5 152.8(6) . . ?
C41 Fe3 P6 122.0(6) . . ?
C41 Fe3 C45 38.9(7) . . ?
C42 Fe3 Cl3 93.2(6) . . ?
C42 Fe3 P5 113.7(6) . . ?
C42 Fe3 P6 161.3(6) . . ?
C42 Fe3 C41 39.3(7) . . ?
C42 Fe3 C43 39.4(7) . . ?
C42 Fe3 C45 66.6(8) . . ?
C43 Fe3 Cl3 127.1(6) . . ?
C43 Fe3 P5 93.9(6) . . ?
C43 Fe3 P6 144.4(6) . . ?
C43 Fe3 C41 66.1(8) . . ?
C43 Fe3 C45 67.6(7) . . ?
C44 Fe3 Cl3 158.0(6) . . ?
C44 Fe3 P5 110.2(6) . . ?
C44 Fe3 P6 107.5(6) . . ?
C44 Fe3 C41 66.7(8) . . ?
C44 Fe3 C42 66.9(8) . . ?
C44 Fe3 C43 40.0(7) . . ?
C44 Fe3 C45 41.2(7) . . ?
C45 Fe3 Cl3 123.5(6) . . ?
C45 Fe3 P5 150.6(6) . . ?
C45 Fe3 P6 97.1(6) . . ?
C51 P5 Fe3 109.6(8) . . ?
C51 P5 C59 104.0(10) . . ?
C57 P5 Fe3 118.1(8) . . ?
C57 P5 C51 103.9(10) . . ?
C57 P5 C59 103.2(11) . . ?
C59 P5 Fe3 116.5(8) . . ?
C52 P6 Fe3 108.9(7) . . ?
C53 P6 Fe3 124.0(8) . . ?
C53 P6 C52 101.5(11) . . ?
C53 P6 C55 103.3(11) . . ?
C55 P6 Fe3 117.3(7) . . ?
C55 P6 C52 97.6(11) . . ?
C42 C41 Fe3 69.8(12) . . ?
C42 C41 C45 110.5(19) . . ?
C42 C41 C47 122(2) . . ?
C45 C41 Fe3 71.6(12) . . ?
C45 C41 C47 127(2) . . ?
C47 C41 Fe3 126.5(15) . . ?
C41 C42 Fe3 70.9(13) . . ?
C41 C42 C43 108.4(19) . . ?
C41 C42 C48 127(2) . . ?
C43 C42 Fe3 70.5(11) . . ?
C43 C42 C48 124.1(19) . . ?
C48 C42 Fe3 126.4(15) . . ?
C42 C43 Fe3 70.1(11) . . ?
C42 C43 C44 107.9(17) . . ?
C42 C43 C49 125.1(19) . . ?
C44 C43 Fe3 69.2(11) . . ?
C44 C43 C49 126.1(18) . . ?
C49 C43 Fe3 134.2(15) . . ?
C43 C44 Fe3 70.8(11) . . ?
C43 C44 C45 107.9(16) . . ?
C43 C44 C50 126.3(19) . . ?
C45 C44 Fe3 71.5(10) . . ?
C45 C44 C50 124.8(19) . . ?
C50 C44 Fe3 132.1(15) . . ?
C41 C45 Fe3 69.5(11) . . ?
C41 C45 C44 105.1(17) . . ?
C41 C45 C46 129(2) . . ?
C44 C45 Fe3 67.3(10) . . ?
C44 C45 C46 126(2) . . ?
C46 C45 Fe3 132.8(17) . . ?
C45 C46 H46A 109.5 . . ?
C45 C46 H46B 109.5 . . ?
C45 C46 H46C 109.5 . . ?
H46A C46 H46B 109.5 . . ?
H46A C46 H46C 109.5 . . ?
H46B C46 H46C 109.5 . . ?
C41 C47 H47A 109.5 . . ?
C41 C47 H47B 109.5 . . ?
C41 C47 H47C 109.5 . . ?
H47A C47 H47B 109.5 . . ?
H47A C47 H47C 109.5 . . ?
H47B C47 H47C 109.5 . . ?
C42 C48 H48A 109.5 . . ?
C42 C48 H48B 109.5 . . ?
C42 C48 H48C 109.5 . . ?
H48A C48 H48B 109.5 . . ?
H48A C48 H48C 109.5 . . ?
H48B C48 H48C 109.5 . . ?
C43 C49 H49A 109.5 . . ?
C43 C49 H49B 109.5 . . ?
C43 C49 H49C 109.5 . . ?
H49A C49 H49B 109.5 . . ?
H49A C49 H49C 109.5 . . ?
H49B C49 H49C 109.5 . . ?
C44 C50 H50A 109.5 . . ?
C44 C50 H50B 109.5 . . ?
C44 C50 H50C 109.5 . . ?
H50A C50 H50B 109.5 . . ?
H50A C50 H50C 109.5 . . ?
H50B C50 H50C 109.5 . . ?
P5 C51 H51A 109.1 . . ?
P5 C51 H51B 109.1 . . ?
H51A C51 H51B 107.9 . . ?
C52 C51 P5 112.4(16) . . ?
C52 C51 H51A 109.1 . . ?
C52 C51 H51B 109.1 . . ?
P6 C52 H52A 109.1 . . ?
P6 C52 H52B 109.1 . . ?
C51 C52 P6 112.6(16) . . ?
C51 C52 H52A 109.1 . . ?
C51 C52 H52B 109.1 . . ?
H52A C52 H52B 107.8 . . ?
P6 C53 H53 115.6 . . ?
C54 C53 P6 129(2) . . ?
C54 C53 H53 115.6 . . ?
C53 C54 H54A 120.0 . . ?
C53 C54 H54B 120.0 . . ?
H54A C54 H54B 120.0 . . ?
P6 C55 H55 120.3 . . ?
C56 C55 P6 119(2) . . ?
C56 C55 H55 120.3 . . ?
C55 C56 H56A 120.0 . . ?
C55 C56 H56B 120.0 . . ?
H56A C56 H56B 120.0 . . ?
P5 C57 H57 115.9 . . ?
C58 C57 P5 128.3(18) . . ?
C58 C57 H57 115.9 . . ?
C57 C58 H58A 120.0 . . ?
C57 C58 H58B 120.0 . . ?
H58A C58 H58B 120.0 . . ?
P5 C59 H59 115.0 . . ?
C60 C59 P5 130(2) . . ?
C60 C59 H59 115.0 . . ?
C59 C60 H60A 120.0 . . ?
C59 C60 H60B 120.0 . . ?
H60A C60 H60B 120.0 . . ?
P7 Fe4 Cl4 86.7(2) . . ?
P7 Fe4 P8 84.5(2) . . ?
P8 Fe4 Cl4 89.4(2) . . ?
C61 Fe4 Cl4 124.1(5) . . ?
C61 Fe4 P7 149.0(6) . . ?
C61 Fe4 P8 97.4(6) . . ?
C62 Fe4 Cl4 156.3(5) . . ?
C62 Fe4 P7 111.1(6) . . ?
C62 Fe4 P8 107.2(6) . . ?
C62 Fe4 C61 38.7(7) . . ?
C62 Fe4 C63 38.9(7) . . ?
C63 Fe4 Cl4 128.6(6) . . ?
C63 Fe4 P7 93.2(6) . . ?
C63 Fe4 P8 141.9(6) . . ?
C63 Fe4 C61 66.3(7) . . ?
C64 Fe4 Cl4 93.0(6) . . ?
C64 Fe4 P7 114.2(7) . . ?
C64 Fe4 P8 161.2(7) . . ?
C64 Fe4 C61 66.0(8) . . ?
C64 Fe4 C62 65.9(7) . . ?
C64 Fe4 C63 41.1(7) . . ?
C64 Fe4 C65 38.0(7) . . ?
C65 Fe4 Cl4 90.9(6) . . ?
C65 Fe4 P7 152.0(7) . . ?
C65 Fe4 P8 123.4(7) . . ?
C65 Fe4 C61 40.5(7) . . ?
C65 Fe4 C62 66.0(7) . . ?
C65 Fe4 C63 66.8(8) . . ?
C72 P7 Fe4 109.9(7) . . ?
C72 P7 C79 102.0(10) . . ?
C77 P7 Fe4 120.0(6) . . ?
C77 P7 C72 104.2(9) . . ?
C77 P7 C79 102.3(10) . . ?
C79 P7 Fe4 116.3(7) . . ?
C71 P8 Fe4 109.9(7) . . ?
C73 P8 Fe4 118.4(8) . . ?
C73 P8 C71 98.7(11) . . ?
C75 P8 Fe4 125.2(9) . . ?
C75 P8 C71 100.8(11) . . ?
C75 P8 C73 99.8(11) . . ?
C62 C61 Fe4 69.6(11) . . ?
C62 C61 C65 105.6(17) . . ?
C62 C61 C70 125.9(18) . . ?
C65 C61 Fe4 68.3(11) . . ?
C65 C61 C70 128.3(19) . . ?
C70 C61 Fe4 130.7(15) . . ?
C61 C62 Fe4 71.7(11) . . ?
C61 C62 C69 125.9(19) . . ?
C63 C62 Fe4 70.7(11) . . ?
C63 C62 C61 111.4(15) . . ?
C63 C62 C69 122.6(18) . . ?
C69 C62 Fe4 127.4(13) . . ?
C62 C63 Fe4 70.5(11) . . ?
C62 C63 C64 104.8(17) . . ?
C62 C63 C68 131.1(19) . . ?
C64 C63 Fe4 68.3(10) . . ?
C64 C63 C68 123.4(19) . . ?
C68 C63 Fe4 132.3(15) . . ?
C63 C64 Fe4 70.6(11) . . ?
C63 C64 C67 125(2) . . ?
C65 C64 Fe4 71.7(14) . . ?
C65 C64 C63 110(2) . . ?
C65 C64 C67 126(2) . . ?
C67 C64 Fe4 125.8(14) . . ?
C61 C65 Fe4 71.2(11) . . ?
C61 C65 C66 125(2) . . ?
C64 C65 Fe4 70.3(13) . . ?
C64 C65 C61 108.6(19) . . ?
C64 C65 C66 126(2) . . ?
C66 C65 Fe4 128.8(15) . . ?
C65 C66 H66A 109.5 . . ?
C65 C66 H66B 109.5 . . ?
C65 C66 H66C 109.5 . . ?
H66A C66 H66B 109.5 . . ?
H66A C66 H66C 109.5 . . ?
H66B C66 H66C 109.5 . . ?
C64 C67 H67A 109.5 . . ?
C64 C67 H67B 109.5 . . ?
C64 C67 H67C 109.5 . . ?
H67A C67 H67B 109.5 . . ?
H67A C67 H67C 109.5 . . ?
H67B C67 H67C 109.5 . . ?
C63 C68 H68A 109.5 . . ?
C63 C68 H68B 109.5 . . ?
C63 C68 H68C 109.5 . . ?
H68A C68 H68B 109.5 . . ?
H68A C68 H68C 109.5 . . ?
H68B C68 H68C 109.5 . . ?
C62 C69 H69A 109.5 . . ?
C62 C69 H69B 109.5 . . ?
C62 C69 H69C 109.5 . . ?
H69A C69 H69B 109.5 . . ?
H69A C69 H69C 109.5 . . ?
H69B C69 H69C 109.5 . . ?
C61 C70 H70A 109.5 . . ?
C61 C70 H70B 109.5 . . ?
C61 C70 H70C 109.5 . . ?
H70A C70 H70B 109.5 . . ?
H70A C70 H70C 109.5 . . ?
H70B C70 H70C 109.5 . . ?
P8 C71 H71A 109.2 . . ?
P8 C71 H71B 109.2 . . ?
H71A C71 H71B 107.9 . . ?
C72 C71 P8 112.2(15) . . ?
C72 C71 H71A 109.2 . . ?
C72 C71 H71B 109.2 . . ?
P7 C72 H72A 109.6 . . ?
P7 C72 H72B 109.6 . . ?
C71 C72 P7 110.2(15) . . ?
C71 C72 H72A 109.6 . . ?
C71 C72 H72B 109.6 . . ?
H72A C72 H72B 108.1 . . ?
P8 C73 H73 117.2 . . ?
C74 C73 P8 126(2) . . ?
C74 C73 H73 117.2 . . ?
C73 C74 H74A 120.0 . . ?
C73 C74 H74B 120.0 . . ?
H74A C74 H74B 120.0 . . ?
P8 C75 H75 119.8 . . ?
C76 C75 P8 120(2) . . ?
C76 C75 H75 119.8 . . ?
C75 C76 H76A 120.0 . . ?
C75 C76 H76B 120.0 . . ?
H76A C76 H76B 120.0 . . ?
P7 C77 H77 114.3 . . ?
C78 C77 P7 131.4(17) . . ?
C78 C77 H77 114.3 . . ?
C77 C78 H78A 120.0 . . ?
C77 C78 H78B 120.0 . . ?
H78A C78 H78B 120.0 . . ?
P7 C79 H79 116.9 . . ?
C80 C79 P7 126.1(19) . . ?
C80 C79 H79 116.9 . . ?
C79 C80 H80A 120.0 . . ?
C79 C80 H80B 120.0 . . ?
H80A C80 H80B 120.0 . . ?

loop_
_geom_bond_atom_site_label_1
_geom_bond_atom_site_label_2
_geom_bond_distance
_geom_bond_site_symmetry_2
_geom_bond_publ_flag
Fe1 Cl1 2.321(5) . ?
Fe1 P1 2.169(7) . ?
Fe1 P2 2.178(7) . ?
Fe1 C1 2.08(2) . ?
Fe1 C2 2.08(2) . ?
Fe1 C3 2.12(2) . ?
Fe1 C4 2.115(19) . ?
Fe1 C5 2.11(2) . ?
C13a H13 0.9500 . ?
C13a C14 1.15(2) . ?
C14a H14A 0.9500 . ?
C14a H14B 0.9500 . ?
C15a H15 0.9500 . ?
C15a C16 1.20(3) . ?
C16a H16A 0.9500 . ?
C16a H16B 0.9500 . ?
P1 C12 1.82(2) . ?
P1 C17 1.78(2) . ?
P1 C19 1.86(2) . ?
P2 C11 1.86(2) . ?
P2 C13 1.67(3) . ?
P2 C15 2.03(3) . ?
C1 C2 1.43(3) . ?
C1 C5 1.45(3) . ?
C1 C7 1.49(3) . ?
C2 C3 1.41(3) . ?
C2 C8 1.45(3) . ?
C3 C4 1.45(3) . ?
C3 C9 1.53(3) . ?
C4 C5 1.42(3) . ?
C4 C10 1.54(2) . ?
C5 C6 1.50(3) . ?
C6 H6A 0.9800 . ?
C6 H6B 0.9800 . ?
C6 H6C 0.9800 . ?
C7 H7A 0.9800 . ?
C7 H7B 0.9800 . ?
C7 H7C 0.9800 . ?
C8 H8A 0.9800 . ?
C8 H8B 0.9800 . ?
C8 H8C 0.9800 . ?
C9 H9A 0.9800 . ?
C9 H9B 0.9800 . ?
C9 H9C 0.9800 . ?
C10 H10A 0.9800 . ?
C10 H10B 0.9800 . ?
C10 H10C 0.9800 . ?
C11 H11A 0.9900 . ?
C11 H11B 0.9900 . ?
C11 C12 1.46(3) . ?
C12 H12A 0.9900 . ?
C12 H12B 0.9900 . ?
C17 H17 0.9500 . ?
C17 C18 1.27(3) . ?
C18 H18A 0.9500 . ?
C18 H18B 0.9500 . ?
C19 H19 0.9500 . ?
C19 C20 1.21(3) . ?
C20 H20A 0.9500 . ?
C20 H20B 0.9500 . ?
Fe2 Cl2 2.343(5) . ?
Fe2 P3 2.188(6) . ?
Fe2 P4 2.174(7) . ?
Fe2 C21 2.10(2) . ?
Fe2 C22 2.10(2) . ?
Fe2 C23 2.11(2) . ?
Fe2 C24 2.06(2) . ?
Fe2 C25 2.16(2) . ?
P3 C32 1.87(2) . ?
P3 C33 1.80(2) . ?
P3 C35 1.85(2) . ?
P4 C31 1.822(19) . ?
P4 C37 1.80(2) . ?
P4 C39 1.85(2) . ?
C21 C22 1.43(3) . ?
C21 C25 1.43(3) . ?
C21 C26 1.53(3) . ?
C22 C23 1.40(3) . ?
C22 C30 1.49(2) . ?
C23 C24 1.44(3) . ?
C23 C29 1.45(3) . ?
C24 C25 1.45(3) . ?
C24 C28 1.53(2) . ?
C25 C27 1.50(3) . ?
C26 H26A 0.9800 . ?
C26 H26B 0.9800 . ?
C26 H26C 0.9800 . ?
C27 H27A 0.9800 . ?
C27 H27B 0.9800 . ?
C27 H27C 0.9800 . ?
C28 H28A 0.9800 . ?
C28 H28B 0.9800 . ?
C28 H28C 0.9800 . ?
C29 H29A 0.9800 . ?
C29 H29B 0.9800 . ?
C29 H29C 0.9800 . ?
C30 H30A 0.9800 . ?
C30 H30B 0.9800 . ?
C30 H30C 0.9800 . ?
C31 H31A 0.9900 . ?
C31 H31B 0.9900 . ?
C31 C32 1.51(3) . ?
C32 H32A 0.9900 . ?
C32 H32B 0.9900 . ?
C33 H33 0.9500 . ?
C33 C34 1.33(3) . ?
C34 H34A 0.9500 . ?
C34 H34B 0.9500 . ?
C35 H35 0.9500 . ?
C35 C36 1.27(3) . ?
C36 H36A 0.9500 . ?
C36 H36B 0.9500 . ?
C37 H37 0.9500 . ?
C37 C38 1.28(3) . ?
C38 H38A 0.9500 . ?
C38 H38B 0.9500 . ?
C39 H39 0.9500 . ?
C39 C40 1.27(3) . ?
C40 H40A 0.9500 . ?
C40 H40B 0.9500 . ?
Fe3 Cl3 2.338(5) . ?
Fe3 P5 2.177(6) . ?
Fe3 P6 2.178(7) . ?
Fe3 C41 2.10(2) . ?
Fe3 C42 2.09(2) . ?
Fe3 C43 2.09(2) . ?
Fe3 C44 2.074(18) . ?
Fe3 C45 2.13(2) . ?
P5 C51 1.81(2) . ?
P5 C57 1.799(19) . ?
P5 C59 1.81(2) . ?
P6 C52 1.92(2) . ?
P6 C53 1.75(2) . ?
P6 C55 1.86(2) . ?
C41 C42 1.41(2) . ?
C41 C45 1.41(3) . ?
C41 C47 1.53(3) . ?
C42 C43 1.41(3) . ?
C42 C48 1.53(3) . ?
C43 C44 1.43(3) . ?
C43 C49 1.49(2) . ?
C44 C45 1.48(3) . ?
C44 C50 1.49(2) . ?
C45 C46 1.49(3) . ?
C46 H46A 0.9800 . ?
C46 H46B 0.9800 . ?
C46 H46C 0.9800 . ?
C47 H47A 0.9800 . ?
C47 H47B 0.9800 . ?
C47 H47C 0.9800 . ?
C48 H48A 0.9800 . ?
C48 H48B 0.9800 . ?
C48 H48C 0.9800 . ?
C49 H49A 0.9800 . ?
C49 H49B 0.9800 . ?
C49 H49C 0.9800 . ?
C50 H50A 0.9800 . ?
C50 H50B 0.9800 . ?
C50 H50C 0.9800 . ?
C51 H51A 0.9900 . ?
C51 H51B 0.9900 . ?
C51 C52 1.46(3) . ?
C52 H52A 0.9900 . ?
C52 H52B 0.9900 . ?
C53 H53 0.9500 . ?
C53 C54 1.25(2) . ?
C54 H54A 0.9500 . ?
C54 H54B 0.9500 . ?
C55 H55 0.9500 . ?
C55 C56 1.28(3) . ?
C56 H56A 0.9500 . ?
C56 H56B 0.9500 . ?
C57 H57 0.9500 . ?
C57 C58 1.25(3) . ?
C58 H58A 0.9500 . ?
C58 H58B 0.9500 . ?
C59 H59 0.9500 . ?
C59 C60 1.31(3) . ?
C60 H60A 0.9500 . ?
C60 H60B 0.9500 . ?
Fe4 Cl4 2.355(5) . ?
Fe4 P7 2.164(6) . ?
Fe4 P8 2.184(7) . ?
Fe4 C61 2.13(2) . ?
Fe4 C62 2.104(16) . ?
Fe4 C63 2.107(19) . ?
Fe4 C64 2.08(2) . ?
Fe4 C65 2.09(2) . ?
P7 C72 1.810(19) . ?
P7 C77 1.77(2) . ?
P7 C79 1.87(2) . ?
P8 C71 1.88(2) . ?
P8 C73 1.83(2) . ?
P8 C75 1.78(2) . ?
C61 C62 1.40(2) . ?
C61 C65 1.46(3) . ?
C61 C70 1.51(3) . ?
C62 C63 1.40(3) . ?
C62 C69 1.55(2) . ?
C63 C64 1.47(3) . ?
C63 C68 1.49(2) . ?
C64 C65 1.36(3) . ?
C64 C67 1.53(3) . ?
C65 C66 1.49(3) . ?
C66 H66A 0.9800 . ?
C66 H66B 0.9800 . ?
C66 H66C 0.9800 . ?
C67 H67A 0.9800 . ?
C67 H67B 0.9800 . ?
C67 H67C 0.9800 . ?
C68 H68A 0.9800 . ?
C68 H68B 0.9800 . ?
C68 H68C 0.9800 . ?
C69 H69A 0.9800 . ?
C69 H69B 0.9800 . ?
C69 H69C 0.9800 . ?
C70 H70A 0.9800 . ?
C70 H70B 0.9800 . ?
C70 H70C 0.9800 . ?
C71 H71A 0.9900 . ?
C71 H71B 0.9900 . ?
C71 C72 1.49(3) . ?
C72 H72A 0.9900 . ?
C72 H72B 0.9900 . ?
C73 H73 0.9500 . ?
C73 C74 1.29(3) . ?
C74 H74A 0.9500 . ?
C74 H74B 0.9500 . ?
C75 H75 0.9500 . ?
C75 C76 1.28(3) . ?
C76 H76A 0.9500 . ?
C76 H76B 0.9500 . ?
C77 H77 0.9500 . ?
C77 C78 1.30(2) . ?
C78 H78A 0.9500 . ?
C78 H78B 0.9500 . ?
C79 H79 0.9500 . ?
C79 C80 1.29(3) . ?
C80 H80A 0.9500 . ?
C80 H80B 0.9500 . ?

loop_
_twin_individual_id
_twin_individual_mass_fraction_refined
1 0.473(17)
2 0.527(17)
